data_7061459
loop_
_publ_author_name
'Justaud, Fr\'ed\'eric'
'Paysant, Hippolyte'
'Weiswald, Louis Bastien'
'Jebahi, Abdelghani'
'Jouanne, Marie'
'Elie, Nicolas'
'Voisin-Chiret, Anne Sophie'
'Roisnel, Thierry'
'Orione, Cl\'ement'
'Levoin, Nicolas'
'Poulain, Laurent'
'Gr\'ee, Ren\'e'

_publ_section_title
;
 Synthesis and biological evaluation of FJ-809, a compound originally
 described as MIM1 and an inhibitor of the anti-apoptotic protein Mcl-1
;
_journal_issue 19
_journal_name_full 'New Journal of Chemistry'
_journal_page_first 9119
_journal_page_last 9127
_journal_paper_doi 10.1039/D1NJ05987D
_journal_volume 46
_journal_year 2022
_chemical_compound_source 'synthesis as described'
_chemical_formula_moiety 'C17 H20 N4 O2 S'
_chemical_formula_sum 'C17 H20 N4 O2 S'
_chemical_formula_weight 344.43
_space_group_crystal_system monoclinic
_space_group_IT_number 14
_space_group_name_Hall '-P 2yn'
_space_group_name_H-M_alt 'P 1 21/n 1'
_atom_sites_solution_hydrogens geom
_atom_sites_solution_primary dual
_atom_sites_solution_secondary difmap
_audit_update_record
;
2021-11-22 deposited with the CCDC.	2022-04-04 downloaded from the CCDC.
;
_cell_angle_alpha 90
_cell_angle_beta 96.538(3)
_cell_angle_gamma 90
_cell_formula_units_Z 4
_cell_length_a 6.1420(5)
_cell_length_b 22.7420(18)
_cell_length_c 12.2786(8)
_cell_measurement_reflns_used 9951
_cell_measurement_temperature 150
_cell_measurement_theta_max 27.5079
_cell_measurement_theta_min 3.1639
_cell_measurement_wavelength 0.71073
_cell_volume 1703.9(2)
_computing_cell_refinement 'APEX3 (Bruker, 2015)'
_computing_data_collection 'SAINT (Bruker, 2014)'
_computing_data_reduction 'SAINT (Bruker, 2014)'
_computing_molecular_graphics 'SXGRAPH (L. Farrugia, 1999), Mercury (CSD, 2016)'
_computing_publication_material 'CRYSCALC (T. Roisnel, local program, 2019)'
_computing_structure_refinement 'SHELXL-2018_3 (Sheldrick, 2018)'
_computing_structure_solution 'SHELXT (G. Sheldrick, 2015)'
_diffrn_ambient_temperature 150
_diffrn_detector '(CMOS) PHOTON 100'
_diffrn_detector_area_resol_mean 10.4167
_diffrn_measured_fraction_theta_full 0.998
_diffrn_measured_fraction_theta_max 0.996
_diffrn_measurement_device_type 'D8 VENTURE Bruker AXS'
_diffrn_measurement_method 'rotation images'
_diffrn_orient_matrix_UB_11 -0.1270089
_diffrn_orient_matrix_UB_12 0.0212730
_diffrn_orient_matrix_UB_13 0.0258783
_diffrn_orient_matrix_UB_21 -0.0842260
_diffrn_orient_matrix_UB_22 -0.0376788
_diffrn_orient_matrix_UB_23 -0.0015452
_diffrn_orient_matrix_UB_31 0.0602580
_diffrn_orient_matrix_UB_32 -0.0078275
_diffrn_orient_matrix_UB_33 0.0777684
_diffrn_radiation_monochromator 'multilayer monochromator'
_diffrn_radiation_probe x-ray
_diffrn_radiation_source 'Incoatec microfocus sealed tube'
_diffrn_radiation_type MoK\a
_diffrn_radiation_wavelength 0.71073
_diffrn_reflns_av_R_equivalents 0.0775
_diffrn_reflns_av_unetI/netI 0.0634
_diffrn_reflns_limit_h_max 7
_diffrn_reflns_limit_h_min -7
_diffrn_reflns_limit_k_max 29
_diffrn_reflns_limit_k_min -27
_diffrn_reflns_limit_l_max 15
_diffrn_reflns_limit_l_min -15
_diffrn_reflns_number 17354
_diffrn_reflns_theta_full 25.242
_diffrn_reflns_theta_max 27.515
_diffrn_reflns_theta_min 1.894
_diffrn_source_current 1.0
_diffrn_source_voltage 50.0
_exptl_absorpt_coefficient_mu 0.207
_exptl_absorpt_correction_T_max 0.986
_exptl_absorpt_correction_T_min 0.422
_exptl_absorpt_correction_type multi-scan
_exptl_absorpt_process_details
;
  [Sheldrick, G.M. (2014). SADABS Bruker AXS Inc., Madison, Wisconsin, USA]
;
_exptl_crystal_colour orange
_exptl_crystal_density_diffrn 1.343
_exptl_crystal_description stick
_exptl_crystal_F_000 728
_exptl_crystal_size_max 0.580
_exptl_crystal_size_mid 0.130
_exptl_crystal_size_min 0.070
_refine_diff_density_max 1.179
_refine_diff_density_min -1.014
_refine_diff_density_rms 0.143
_refine_ls_extinction_method none
_refine_ls_goodness_of_fit_ref 1.156
_refine_ls_hydrogen_treatment constr
_refine_ls_matrix_type full
_refine_ls_number_parameters 218
_refine_ls_number_reflns 3887
_refine_ls_number_restraints 0
_refine_ls_restrained_S_all 1.156
_refine_ls_R_factor_all 0.0920
_refine_ls_R_factor_gt 0.0829
_refine_ls_shift/su_max 0.001
_refine_ls_shift/su_mean 0.000
_refine_ls_structure_factor_coef Fsqd
_refine_ls_weighting_details 'w=1/[\s^2^(Fo^2^)+(0.1403P)^2^+0.4782P] where P=(Fo^2^+2Fc^2^)/3'
_refine_ls_weighting_scheme calc
_refine_ls_wR_factor_gt 0.2065
_refine_ls_wR_factor_ref 0.2163
_reflns_Friedel_coverage 0.000
_reflns_number_gt 3311
_reflns_number_total 3887
_reflns_threshold_expression >2sigma(I)
_cod_data_source_file d1nj05987d2.cif
_cod_data_source_block JF766
_cod_depositor_comments 'Adding full bibliography for 7061459.cif.'
_cod_original_sg_symbol_H-M 'P 21/n'
_cod_database_code 7061459

loop_
_space_group_symop_operation_xyz
'x, y, z'
'-x+1/2, y+1/2, -z+1/2'
'-x, -y, -z'
'x-1/2, -y-1/2, z-1/2'

loop_
_atom_site_label
_atom_site_type_symbol
_atom_site_fract_x
_atom_site_fract_y
_atom_site_fract_z
_atom_site_U_iso_or_equiv
_atom_site_adp_type
_atom_site_occupancy
_atom_site_site_symmetry_order
_atom_site_calc_flag
_atom_site_refinement_flags_posn
_atom_site_refinement_flags_adp
_atom_site_refinement_flags_occupancy
_atom_site_disorder_assembly
_atom_site_disorder_group
C1 C 1.2646(4) 0.51760(9) 0.86138(19) 0.0180(5) Uani 1 1 d . . . . .
H1A H 1.383303 0.499784 0.824175 0.022 Uiso 1 1 calc R U . . .
H1B H 1.223332 0.489225 0.916635 0.022 Uiso 1 1 calc R U . . .
C2 C 1.3483(4) 0.57438(10) 0.91895(19) 0.0217(5) Uani 1 1 d . . . . .
H2A H 1.472564 0.565048 0.974890 0.026 Uiso 1 1 calc R U . . .
H2B H 1.402382 0.601294 0.864638 0.026 Uiso 1 1 calc R U . . .
C3 C 1.1684(4) 0.60497(10) 0.97384(18) 0.0209(5) Uani 1 1 d . . . . .
H3A H 1.225088 0.642449 1.006917 0.025 Uiso 1 1 calc R U . . .
H3B H 1.123831 0.579737 1.033144 0.025 Uiso 1 1 calc R U . . .
C4 C 0.9700(4) 0.61723(10) 0.88986(18) 0.0204(5) Uani 1 1 d . . . . .
H4A H 0.851137 0.634708 0.927419 0.024 Uiso 1 1 calc R U . . .
H4B H 1.011080 0.645974 0.835189 0.024 Uiso 1 1 calc R U . . .
C5 C 0.8873(4) 0.56090(10) 0.83143(18) 0.0181(5) Uani 1 1 d . . . . .
H5A H 0.830662 0.534072 0.885129 0.022 Uiso 1 1 calc R U . . .
H5B H 0.764426 0.570638 0.774974 0.022 Uiso 1 1 calc R U . . .
C6 C 1.0660(4) 0.52947(9) 0.77706(17) 0.0148(5) Uani 1 1 d . . . . .
H6 H 1.111902 0.554744 0.717056 0.018 Uiso 1 1 calc R U . . .
N7 N 0.9729(3) 0.47454(8) 0.73006(15) 0.0163(4) Uani 1 1 d . . . . .
C8 C 1.0496(4) 0.45274(9) 0.64736(17) 0.0144(4) Uani 1 1 d . . . . .
N9 N 0.9664(3) 0.40171(8) 0.59234(14) 0.0155(4) Uani 1 1 d . . . . .
C10 C 1.0677(4) 0.38663(10) 0.49905(17) 0.0178(5) Uani 1 1 d . . . . .
C11 C 1.2343(4) 0.42239(11) 0.48283(19) 0.0216(5) Uani 1 1 d . . . . .
H11 H 1.321818 0.417804 0.424394 0.026 Uiso 1 1 calc R U . . .
C12 C 0.9797(4) 0.33659(10) 0.42947(19) 0.0233(5) Uani 1 1 d . . . . .
H12A H 1.070900 0.330648 0.369897 0.035 Uiso 1 1 calc R U . . .
H12B H 0.828999 0.345304 0.398525 0.035 Uiso 1 1 calc R U . . .
H12C H 0.981279 0.300854 0.474146 0.035 Uiso 1 1 calc R U . . .
N13 N 0.7909(3) 0.36789(8) 0.61377(15) 0.0164(4) Uani 1 1 d . . . . .
C14 C 0.6873(4) 0.37910(9) 0.69585(17) 0.0170(5) Uani 1 1 d . . . . .
H14 H 0.729678 0.411217 0.743021 0.020 Uiso 1 1 calc R U . . .
C15 C 0.5018(4) 0.34162(9) 0.71612(17) 0.0150(5) Uani 1 1 d . . . . .
C16 C 0.3891(4) 0.35521(10) 0.80536(18) 0.0191(5) Uani 1 1 d . . . . .
H16 H 0.433990 0.388269 0.849631 0.023 Uiso 1 1 calc R U . . .
C17 C 0.2148(4) 0.32203(10) 0.83088(18) 0.0208(5) Uani 1 1 d . . . . .
H17 H 0.138816 0.331754 0.891626 0.025 Uiso 1 1 calc R U . . .
C18 C 0.1535(4) 0.27383(9) 0.76501(19) 0.0195(5) Uani 1 1 d . . . . .
C19 C 0.2573(4) 0.25938(10) 0.67489(19) 0.0215(5) Uani 1 1 d . . . . .
H19 H 0.209491 0.226634 0.630432 0.026 Uiso 1 1 calc R U . . .
C20 C 0.4319(4) 0.29320(10) 0.65015(19) 0.0201(5) Uani 1 1 d . . . . .
H20 H 0.504952 0.283690 0.588296 0.024 Uiso 1 1 calc R U . . .
N21 N -0.0304(4) 0.23779(9) 0.79388(19) 0.0286(5) Uani 1 1 d . . . . .
O22 O -0.0801(4) 0.19420(10) 0.7383(2) 0.0534(7) Uani 1 1 d . . . . .
O23 O -0.1230(4) 0.25245(10) 0.87272(19) 0.0451(6) Uani 1 1 d . . . . .
S1 S 1.27352(9) 0.47827(2) 0.58039(4) 0.0194(2) Uani 1 1 d . . . . .

loop_
_atom_site_aniso_label
_atom_site_aniso_U_11
_atom_site_aniso_U_22
_atom_site_aniso_U_33
_atom_site_aniso_U_23
_atom_site_aniso_U_13
_atom_site_aniso_U_12
C1 0.0215(12) 0.0166(10) 0.0152(10) -0.0018(7) -0.0013(8) 0.0018(8)
C2 0.0206(12) 0.0222(11) 0.0206(11) -0.0051(8) -0.0053(9) -0.0001(9)
C3 0.0274(13) 0.0208(10) 0.0137(10) -0.0042(8) -0.0014(9) 0.0001(9)
C4 0.0251(12) 0.0185(11) 0.0164(10) -0.0038(8) -0.0021(9) 0.0043(9)
C5 0.0192(11) 0.0197(10) 0.0147(10) -0.0008(8) -0.0009(8) 0.0008(8)
C6 0.0203(12) 0.0136(9) 0.0104(10) 0.0000(7) 0.0009(8) -0.0021(8)
N7 0.0221(10) 0.0141(9) 0.0124(9) -0.0005(6) 0.0013(7) -0.0021(7)
C8 0.0162(11) 0.0145(9) 0.0119(10) 0.0009(7) -0.0017(8) 0.0000(8)
N9 0.0209(10) 0.0143(8) 0.0108(8) -0.0012(6) 0.0001(7) 0.0006(7)
C10 0.0230(12) 0.0195(10) 0.0103(10) -0.0011(8) -0.0004(8) 0.0072(8)
C11 0.0229(12) 0.0263(11) 0.0155(10) 0.0006(8) 0.0019(9) 0.0056(9)
C12 0.0325(14) 0.0220(11) 0.0152(11) -0.0057(8) 0.0008(9) 0.0050(10)
N13 0.0195(10) 0.0134(8) 0.0154(9) 0.0008(6) -0.0025(7) 0.0009(7)
C14 0.0215(12) 0.0155(10) 0.0132(10) -0.0006(7) -0.0020(8) -0.0009(8)
C15 0.0179(11) 0.0116(9) 0.0142(10) -0.0006(7) -0.0042(8) 0.0003(8)
C16 0.0262(13) 0.0153(10) 0.0151(10) -0.0052(8) -0.0004(9) -0.0021(9)
C17 0.0255(13) 0.0212(11) 0.0153(11) -0.0030(8) 0.0002(9) -0.0017(9)
C18 0.0192(12) 0.0138(10) 0.0240(12) 0.0019(8) -0.0038(9) -0.0015(8)
C19 0.0272(13) 0.0139(10) 0.0222(11) -0.0064(8) -0.0026(9) 0.0005(9)
C20 0.0252(12) 0.0165(10) 0.0179(11) -0.0060(8) -0.0004(9) -0.0005(9)
N21 0.0280(12) 0.0226(11) 0.0341(12) -0.0003(9) -0.0011(9) -0.0063(9)
O22 0.0520(15) 0.0367(12) 0.0738(18) -0.0238(11) 0.0175(13) -0.0287(11)
O23 0.0483(14) 0.0458(13) 0.0449(12) -0.0047(10) 0.0213(10) -0.0211(10)
S1 0.0206(4) 0.0221(3) 0.0156(3) 0.00166(19) 0.0029(2) -0.0016(2)

loop_
_atom_type_symbol
_atom_type_description
_atom_type_scat_dispersion_real
_atom_type_scat_dispersion_imag
_atom_type_scat_source
C C 0.0033 0.0016 'International Tables Vol C Tables 4.2.6.8 and 6.1.1.4'
H H 0.0000 0.0000 'International Tables Vol C Tables 4.2.6.8 and 6.1.1.4'
N N 0.0061 0.0033 'International Tables Vol C Tables 4.2.6.8 and 6.1.1.4'
O O 0.0106 0.0060 'International Tables Vol C Tables 4.2.6.8 and 6.1.1.4'
S S 0.1246 0.1234 'International Tables Vol C Tables 4.2.6.8 and 6.1.1.4'

loop_
_geom_angle_atom_site_label_1
_geom_angle_atom_site_label_2
_geom_angle_atom_site_label_3
_geom_angle
_geom_angle_site_symmetry_1
_geom_angle_site_symmetry_3
_geom_angle_publ_flag
C6 C1 C2 111.27(18) . . ?
C6 C1 H1A 109.4 . . ?
C2 C1 H1A 109.4 . . ?
C6 C1 H1B 109.4 . . ?
C2 C1 H1B 109.4 . . ?
H1A C1 H1B 108.0 . . ?
C3 C2 C1 111.49(19) . . ?
C3 C2 H2A 109.3 . . ?
C1 C2 H2A 109.3 . . ?
C3 C2 H2B 109.3 . . ?
C1 C2 H2B 109.3 . . ?
H2A C2 H2B 108.0 . . ?
C2 C3 C4 110.28(18) . . ?
C2 C3 H3A 109.6 . . ?
C4 C3 H3A 109.6 . . ?
C2 C3 H3B 109.6 . . ?
C4 C3 H3B 109.6 . . ?
H3A C3 H3B 108.1 . . ?
C5 C4 C3 111.14(18) . . ?
C5 C4 H4A 109.4 . . ?
C3 C4 H4A 109.4 . . ?
C5 C4 H4B 109.4 . . ?
C3 C4 H4B 109.4 . . ?
H4A C4 H4B 108.0 . . ?
C6 C5 C4 112.41(19) . . ?
C6 C5 H5A 109.1 . . ?
C4 C5 H5A 109.1 . . ?
C6 C5 H5B 109.1 . . ?
C4 C5 H5B 109.1 . . ?
H5A C5 H5B 107.9 . . ?
N7 C6 C5 107.69(18) . . ?
N7 C6 C1 111.18(17) . . ?
C5 C6 C1 110.13(17) . . ?
N7 C6 H6 109.3 . . ?
C5 C6 H6 109.3 . . ?
C1 C6 H6 109.3 . . ?
C8 N7 C6 119.02(19) . . ?
N7 C8 N9 124.0(2) . . ?
N7 C8 S1 128.32(17) . . ?
N9 C8 S1 107.72(15) . . ?
N13 N9 C10 116.66(18) . . ?
N13 N9 C8 128.23(17) . . ?
C10 N9 C8 114.93(18) . . ?
C11 C10 N9 112.9(2) . . ?
C11 C10 C12 127.8(2) . . ?
N9 C10 C12 119.3(2) . . ?
C10 C11 S1 112.85(17) . . ?
C10 C11 H11 123.6 . . ?
S1 C11 H11 123.6 . . ?
C10 C12 H12A 109.5 . . ?
C10 C12 H12B 109.5 . . ?
H12A C12 H12B 109.5 . . ?
C10 C12 H12C 109.5 . . ?
H12A C12 H12C 109.5 . . ?
H12B C12 H12C 109.5 . . ?
C14 N13 N9 120.78(18) . . ?
N13 C14 C15 118.97(19) . . ?
N13 C14 H14 120.5 . . ?
C15 C14 H14 120.5 . . ?
C16 C15 C20 118.7(2) . . ?
C16 C15 C14 117.95(19) . . ?
C20 C15 C14 123.4(2) . . ?
C17 C16 C15 121.7(2) . . ?
C17 C16 H16 119.1 . . ?
C15 C16 H16 119.1 . . ?
C16 C17 C18 117.9(2) . . ?
C16 C17 H17 121.1 . . ?
C18 C17 H17 121.1 . . ?
C19 C18 C17 122.4(2) . . ?
C19 C18 N21 119.9(2) . . ?
C17 C18 N21 117.7(2) . . ?
C18 C19 C20 119.1(2) . . ?
C18 C19 H19 120.5 . . ?
C20 C19 H19 120.5 . . ?
C19 C20 C15 120.2(2) . . ?
C19 C20 H20 119.9 . . ?
C15 C20 H20 119.9 . . ?
O22 N21 O23 123.6(2) . . ?
O22 N21 C18 117.9(2) . . ?
O23 N21 C18 118.5(2) . . ?
C11 S1 C8 91.50(11) . . ?

loop_
_geom_bond_atom_site_label_1
_geom_bond_atom_site_label_2
_geom_bond_distance
_geom_bond_site_symmetry_2
_geom_bond_publ_flag
C1 C6 1.531(3) . ?
C1 C2 1.532(3) . ?
C1 H1A 0.9900 . ?
C1 H1B 0.9900 . ?
C2 C3 1.526(3) . ?
C2 H2A 0.9900 . ?
C2 H2B 0.9900 . ?
C3 C4 1.530(3) . ?
C3 H3A 0.9900 . ?
C3 H3B 0.9900 . ?
C4 C5 1.527(3) . ?
C4 H4A 0.9900 . ?
C4 H4B 0.9900 . ?
C5 C6 1.526(3) . ?
C5 H5A 0.9900 . ?
C5 H5B 0.9900 . ?
C6 N7 1.465(3) . ?
C6 H6 1.0000 . ?
N7 C8 1.268(3) . ?
C8 N9 1.409(3) . ?
C8 S1 1.778(2) . ?
N9 N13 1.374(3) . ?
N9 C10 1.407(3) . ?
C10 C11 1.340(3) . ?
C10 C12 1.487(3) . ?
C11 S1 1.744(2) . ?
C11 H11 0.9500 . ?
C12 H12A 0.9800 . ?
C12 H12B 0.9800 . ?
C12 H12C 0.9800 . ?
N13 C14 1.277(3) . ?
C14 C15 1.467(3) . ?
C14 H14 0.9500 . ?
C15 C16 1.396(3) . ?
C15 C20 1.405(3) . ?
C16 C17 1.375(3) . ?
C16 H16 0.9500 . ?
C17 C18 1.389(3) . ?
C17 H17 0.9500 . ?
C18 C19 1.378(3) . ?
C18 N21 1.471(3) . ?
C19 C20 1.381(3) . ?
C19 H19 0.9500 . ?
C20 H20 0.9500 . ?
N21 O22 1.222(3) . ?
N21 O23 1.224(3) . ?

loop_
_geom_torsion_atom_site_label_1
_geom_torsion_atom_site_label_2
_geom_torsion_atom_site_label_3
_geom_torsion_atom_site_label_4
_geom_torsion
_geom_torsion_site_symmetry_1
_geom_torsion_site_symmetry_2
_geom_torsion_site_symmetry_3
_geom_torsion_site_symmetry_4
_geom_torsion_publ_flag
C6 C1 C2 C3 56.7(2) . . . . ?
C1 C2 C3 C4 -56.3(3) . . . . ?
C2 C3 C4 C5 55.4(3) . . . . ?
C3 C4 C5 C6 -55.7(2) . . . . ?
C4 C5 C6 N7 176.40(17) . . . . ?
C4 C5 C6 C1 55.0(2) . . . . ?
C2 C1 C6 N7 -174.33(18) . . . . ?
C2 C1 C6 C5 -55.1(2) . . . . ?
C5 C6 N7 C8 152.3(2) . . . . ?
C1 C6 N7 C8 -87.0(2) . . . . ?
C6 N7 C8 N9 -176.96(19) . . . . ?
C6 N7 C8 S1 3.5(3) . . . . ?
N7 C8 N9 N13 2.0(3) . . . . ?
S1 C8 N9 N13 -178.42(17) . . . . ?
N7 C8 N9 C10 176.9(2) . . . . ?
S1 C8 N9 C10 -3.5(2) . . . . ?
N13 N9 C10 C11 178.78(18) . . . . ?
C8 N9 C10 C11 3.3(3) . . . . ?
N13 N9 C10 C12 0.8(3) . . . . ?
C8 N9 C10 C12 -174.74(19) . . . . ?
N9 C10 C11 S1 -1.3(3) . . . . ?
C12 C10 C11 S1 176.47(19) . . . . ?
C10 N9 N13 C14 -178.90(19) . . . . ?
C8 N9 N13 C14 -4.1(3) . . . . ?
N9 N13 C14 C15 -179.59(17) . . . . ?
N13 C14 C15 C16 -179.1(2) . . . . ?
N13 C14 C15 C20 0.6(3) . . . . ?
C20 C15 C16 C17 1.0(3) . . . . ?
C14 C15 C16 C17 -179.3(2) . . . . ?
C15 C16 C17 C18 0.3(3) . . . . ?
C16 C17 C18 C19 -1.5(3) . . . . ?
C16 C17 C18 N21 178.9(2) . . . . ?
C17 C18 C19 C20 1.4(4) . . . . ?
N21 C18 C19 C20 -179.0(2) . . . . ?
C18 C19 C20 C15 -0.1(3) . . . . ?
C16 C15 C20 C19 -1.1(3) . . . . ?
C14 C15 C20 C19 179.2(2) . . . . ?
C19 C18 N21 O22 2.8(4) . . . . ?
C17 C18 N21 O22 -177.6(2) . . . . ?
C19 C18 N21 O23 -178.2(2) . . . . ?
C17 C18 N21 O23 1.4(3) . . . . ?
C10 C11 S1 C8 -0.59(19) . . . . ?
N7 C8 S1 C11 -178.1(2) . . . . ?
N9 C8 S1 C11 2.28(15) . . . . ?
